data_7229801
loop_
_publ_author_name
'Zhang, Wan-Ying'
'Chen, Peng'
'Tian, Yong-Mei'
'Li, Hong-Feng'
'Sun, Wen-Bin'
'Yan, Peng-Fei'

_publ_section_title
;
 A series of salen-type asymmetric dinuclear Dy(iii) complexes:
 site-resolved two-step magnetic relaxation process
;
_journal_issue 6
_journal_name_full CrystEngComm
_journal_page_first 777
_journal_paper_doi 10.1039/C7CE01797A
_journal_volume 20
_journal_year 2018
_chemical_formula_sum 'C64 H92 Dy2 N2 O11'
_chemical_formula_weight 1390.39
_space_group_crystal_system triclinic
_space_group_IT_number 2
_space_group_name_Hall '-P 1'
_space_group_name_H-M_alt 'P -1'
_symmetry_space_group_name_Hall '-P 1'
_symmetry_space_group_name_H-M 'P -1'
_atom_sites_solution_hydrogens mixed
_audit_creation_method SHELXL-2014/7
_audit_update_record
;
2017-10-14 deposited with the CCDC.
2017-12-26 downloaded from the CCDC.
;
_cell_angle_alpha 99.568(2)
_cell_angle_beta 101.358(2)
_cell_angle_gamma 103.932(2)
_cell_formula_units_Z 2
_cell_length_a 10.9106(3)
_cell_length_b 15.6456(4)
_cell_length_c 21.7835(6)
_cell_measurement_temperature 293(2)
_cell_volume 3448.11(17)
_computing_structure_refinement 'SHELXL-2014/7 (Sheldrick, 2014)'
_diffrn_ambient_temperature 293(2)
_diffrn_measured_fraction_theta_full 0.998
_diffrn_measured_fraction_theta_max 0.998
_diffrn_radiation_type MoK\a
_diffrn_radiation_wavelength 0.71073
_diffrn_reflns_av_R_equivalents 0.0268
_diffrn_reflns_av_unetI/netI 0.0432
_diffrn_reflns_Laue_measured_fraction_full 0.998
_diffrn_reflns_Laue_measured_fraction_max 0.998
_diffrn_reflns_limit_h_max 13
_diffrn_reflns_limit_h_min -13
_diffrn_reflns_limit_k_max 19
_diffrn_reflns_limit_k_min -19
_diffrn_reflns_limit_l_max 25
_diffrn_reflns_limit_l_min -27
_diffrn_reflns_number 28205
_diffrn_reflns_point_group_measured_fraction_full 0.998
_diffrn_reflns_point_group_measured_fraction_max 0.998
_diffrn_reflns_theta_full 25.242
_diffrn_reflns_theta_max 26.371
_diffrn_reflns_theta_min 2.999
_exptl_absorpt_coefficient_mu 2.204
_exptl_crystal_density_diffrn 1.339
_exptl_crystal_F_000 1420
_refine_diff_density_max 1.994
_refine_diff_density_min -0.938
_refine_diff_density_rms 0.102
_refine_ls_extinction_method none
_refine_ls_goodness_of_fit_ref 1.068
_refine_ls_hydrogen_treatment constr
_refine_ls_matrix_type full
_refine_ls_number_parameters 713
_refine_ls_number_reflns 14083
_refine_ls_number_restraints 76
_refine_ls_restrained_S_all 1.114
_refine_ls_R_factor_all 0.0641
_refine_ls_R_factor_gt 0.0421
_refine_ls_shift/su_max 0.003
_refine_ls_shift/su_mean 0.000
_refine_ls_structure_factor_coef Fsqd
_refine_ls_weighting_details 'w=1/[\s^2^(Fo^2^)+(0.0421P)^2^+7.7586P] where P=(Fo^2^+2Fc^2^)/3'
_refine_ls_weighting_scheme calc
_refine_ls_wR_factor_gt 0.0982
_refine_ls_wR_factor_ref 0.1117
_reflns_Friedel_coverage 0.000
_reflns_number_gt 10687
_reflns_number_total 14083
_reflns_threshold_expression 'I > 2\s(I)'
_cod_data_source_file c7ce01797a2.cif
_cod_data_source_block c_CCDC1
_cod_depositor_comments 'Adding full bibliography for 7229799--7229802.cif.'
_cod_original_cell_volume 3448.10(17)
_cod_database_code 7229801
_shelx_shelxl_version_number 2014/7
_shelx_space_group_comment
;
The symmetry employed for this shelxl refinement is uniquely defined
by the following loop, which should always be used as a source of
symmetry information in preference to the above space-group names.
They are only intended as comments.
;

loop_
_space_group_symop_operation_xyz
'x, y, z'
'-x, -y, -z'

loop_
_atom_site_label
_atom_site_type_symbol
_atom_site_fract_x
_atom_site_fract_y
_atom_site_fract_z
_atom_site_U_iso_or_equiv
_atom_site_adp_type
_atom_site_occupancy
_atom_site_site_symmetry_order
_atom_site_calc_flag
_atom_site_refinement_flags_posn
_atom_site_refinement_flags_adp
Dy1 Dy 0.40640(2) 0.22656(2) 0.79811(2) 0.03667(8) Uani 1 1 d . .
Dy2 Dy 0.57065(2) 0.35139(2) 0.68425(2) 0.03956(8) Uani 1 1 d . .
O1 O 0.5618(3) 0.3549(2) 0.79096(16) 0.0378(8) Uani 1 1 d . .
O2 O 0.3970(4) 0.2331(2) 0.69113(17) 0.0472(9) Uani 1 1 d . .
O3 O 0.5604(4) 0.2671(3) 0.89808(18) 0.0513(10) Uani 1 1 d . .
O4 O 0.5582(4) 0.1477(3) 0.78854(18) 0.0544(10) Uani 1 1 d . .
O5 O 0.2718(4) 0.0814(3) 0.7446(2) 0.0582(11) Uani 1 1 d . .
O9 O 0.6074(4) 0.2812(3) 0.59255(19) 0.0621(11) Uani 1 1 d . .
O6 O 0.2993(4) 0.1706(3) 0.86866(19) 0.0548(10) Uani 1 1 d . .
O7 O 0.7821(4) 0.4282(3) 0.6961(2) 0.0594(11) Uani 1 1 d . .
O8 O 0.5841(4) 0.4981(3) 0.7163(2) 0.0584(11) Uani 1 1 d . .
O11 O 0.6813(4) 0.2392(3) 0.7110(2) 0.0584(11) Uani 1 1 d . .
H11B H 0.6870 0.2047 0.6761 0.088 Uiso 1 1 d R U
H11C H 0.6382 0.2043 0.7319 0.088 Uiso 1 1 d R U
N1 N 0.1891(4) 0.2476(3) 0.7503(2) 0.0483(12) Uani 1 1 d . .
N2 N 0.3542(4) 0.3666(3) 0.8494(2) 0.0388(10) Uani 1 1 d . .
O10 O 0.4209(4) 0.3679(3) 0.60294(19) 0.0531(10) Uani 1 1 d . .
C1 C 0.7653(5) 0.4563(4) 0.8481(3) 0.0504(14) Uani 1 1 d . .
H1A H 0.8062 0.4263 0.8216 0.060 Uiso 1 1 calc R U
C17 C 0.1866(7) 0.0226(4) 0.7560(4) 0.0693(19) Uani 1 1 d . .
C2 C 0.4344(5) 0.4434(4) 0.8774(3) 0.0436(12) Uani 1 1 d . .
H2A H 0.4009 0.4868 0.8972 0.052 Uiso 1 1 calc R U
C3 C 0.1262(6) 0.2254(4) 0.6903(3) 0.0598(17) Uani 1 1 d . .
H3A H 0.0451 0.2361 0.6808 0.072 Uiso 1 1 calc R U
C4 C 0.1338(5) 0.2845(4) 0.7974(3) 0.0487(14) Uani 1 1 d . .
C5 C 0.6265(7) 0.2239(4) 0.9264(3) 0.0602(17) Uani 1 1 d . .
C6 C 0.1695(7) 0.1862(4) 0.6375(3) 0.0598(17) Uani 1 1 d . .
C7 C 0.2995(7) 0.1871(4) 0.6396(3) 0.0566(17) Uani 1 1 d . .
C8 C 0.6499(6) 0.5471(4) 0.9278(3) 0.0545(15) Uani 1 1 d . .
H8A H 0.6107 0.5791 0.9540 0.065 Uiso 1 1 calc R U
C9 C 0.2212(5) 0.3498(4) 0.8493(3) 0.0451(13) Uani 1 1 d . .
C10 C 0.5648(7) 0.2731(5) 0.5328(3) 0.0635(17) Uani 1 1 d . .
C11 C 0.8381(6) 0.5310(5) 0.8952(3) 0.0623(17) Uani 1 1 d . .
H11A H 0.9276 0.5510 0.8998 0.075 Uiso 1 1 calc R U
C12 C 0.6305(5) 0.4247(3) 0.8393(2) 0.0380(11) Uani 1 1 d . .
C13 C 0.6928(7) 0.2656(5) 0.9989(3) 0.0692(19) Uani 1 1 d . .
C14 C 0.6723(7) 0.5735(4) 0.7274(3) 0.0629(17) Uani 1 1 d . .
C15 C 0.4644(7) 0.3063(5) 0.5065(3) 0.0645(18) Uani 1 1 d . .
H15A H 0.4415 0.2990 0.4621 0.077 Uiso 1 1 calc R U
C16 C 0.0026(6) 0.2586(5) 0.7961(4) 0.0647(18) Uani 1 1 d . .
H16A H -0.0548 0.2135 0.7623 0.078 Uiso 1 1 calc R U
C18 C 0.1738(6) 0.3905(5) 0.8967(3) 0.0614(16) Uani 1 1 d . .
H18A H 0.2312 0.4348 0.9310 0.074 Uiso 1 1 calc R U
C19 C 0.8500(7) 0.5092(4) 0.7095(3) 0.0616(17) Uani 1 1 d . .
C20 C -0.0435(7) 0.2983(6) 0.8437(4) 0.079(2) Uani 1 1 d . .
H20A H -0.1317 0.2801 0.8426 0.095 Uiso 1 1 calc R U
C21 C 0.0744(8) 0.1439(5) 0.5792(4) 0.087(3) Uani 1 1 d . .
H21A H -0.0114 0.1447 0.5765 0.104 Uiso 1 1 calc R U
C22 C 0.0426(7) 0.3667(6) 0.8940(4) 0.077(2) Uani 1 1 d . .
H22A H 0.0114 0.3960 0.9257 0.093 Uiso 1 1 calc R U
C64 C 0.7999(7) 0.5810(5) 0.7242(4) 0.072(2) Uani 1 1 d . .
H64B H 0.8563 0.6389 0.7327 0.086 Uiso 1 1 calc R U
C23 C 0.1086(8) -0.0594(4) 0.7017(4) 0.075(2) Uani 1 1 d . .
C24 C 0.1539(8) 0.0286(5) 0.8156(4) 0.084(2) Uani 1 1 d . .
H24A H 0.0868 -0.0181 0.8196 0.101 Uiso 1 1 calc R U
C25 C 0.6099(7) 0.1076(4) 0.8302(3) 0.0617(17) Uani 1 1 d . .
C26 C 0.3259(9) 0.1411(4) 0.5857(3) 0.080(2) Uani 1 1 d . .
H26A H 0.4105 0.1384 0.5871 0.096 Uiso 1 1 calc R U
C27 C 0.6443(8) 0.1417(5) 0.8955(4) 0.075(2) Uani 1 1 d . .
H27A H 0.6820 0.1086 0.9214 0.090 Uiso 1 1 calc R U
C28 C 0.3956(6) 0.3500(4) 0.5425(3) 0.0583(16) Uani 1 1 d . .
C29 C 0.1054(11) 0.1022(6) 0.5270(4) 0.107(4) Uani 1 1 d . .
H29A H 0.0413 0.0754 0.4890 0.128 Uiso 1 1 calc R U
C30 C 0.2151(7) 0.0995(5) 0.8690(4) 0.0700(19) Uani 1 1 d . .
C31 C 0.2804(7) 0.3803(5) 0.5076(4) 0.072(2) Uani 1 1 d . .
C32 C 0.9949(7) 0.5250(5) 0.7094(4) 0.079(2) Uani 1 1 d . .
C33 C 0.6327(10) 0.2241(7) 0.4895(4) 0.096(3) Uani 1 1 d . U
C34 C 0.6272(8) 0.0173(4) 0.8024(4) 0.0713(19) Uani 1 1 d . U
C35 C 0.2294(12) 0.0996(6) 0.5303(4) 0.103(3) Uani 1 1 d . .
H35A H 0.2498 0.0695 0.4948 0.123 Uiso 1 1 calc R U
C36 C 0.6276(10) 0.6574(5) 0.7465(5) 0.093(3) Uani 1 1 d . U
C37 C 0.1881(10) 0.0964(8) 0.9361(5) 0.102(3) Uani 1 1 d . U
C38 C 0.3253(11) 0.4492(9) 0.4738(8) 0.186(7) Uani 1 1 d . .
H38A H 0.3743 0.4280 0.4456 0.279 Uiso 1 1 calc R U
H38B H 0.2517 0.4623 0.4492 0.279 Uiso 1 1 calc R U
H38C H 0.3797 0.5031 0.5044 0.279 Uiso 1 1 calc R U
C39 C 0.6399(16) 0.7144(9) 0.7028(7) 0.179(6) Uani 1 1 d . U
H39A H 0.7239 0.7223 0.6935 0.268 Uiso 1 1 calc R U
H39B H 0.5729 0.6876 0.6638 0.268 Uiso 1 1 calc R U
H39C H 0.6315 0.7722 0.7214 0.268 Uiso 1 1 calc R U
C40 C 0.735(2) -0.0037(11) 0.8414(8) 0.272(12) Uani 1 1 d . .
H40A H 0.8145 0.0407 0.8441 0.408 Uiso 1 1 calc R U
H40B H 0.7215 -0.0034 0.8837 0.408 Uiso 1 1 calc R U
H40C H 0.7390 -0.0624 0.8222 0.408 Uiso 1 1 calc R U
C41 C 0.7159(17) 0.7138(10) 0.8114(7) 0.207(6) Uani 1 1 d . U
H41A H 0.7112 0.6781 0.8432 0.310 Uiso 1 1 calc R U
H41B H 0.8042 0.7324 0.8077 0.310 Uiso 1 1 calc R U
H41C H 0.6877 0.7662 0.8240 0.310 Uiso 1 1 calc R U
C42 C 0.653(2) 0.0134(8) 0.7398(7) 0.226(9) Uani 1 1 d . .
H42A H 0.7295 0.0606 0.7425 0.339 Uiso 1 1 calc R U
H42B H 0.6652 -0.0442 0.7244 0.339 Uiso 1 1 calc R U
H42C H 0.5798 0.0212 0.7107 0.339 Uiso 1 1 calc R U
C43 C 1.0314(12) 0.4437(9) 0.7016(12) 0.261(13) Uani 1 1 d . .
H43A H 1.0037 0.4103 0.7320 0.392 Uiso 1 1 calc R U
H43B H 0.9908 0.4081 0.6588 0.392 Uiso 1 1 calc R U
H43C H 1.1244 0.4575 0.7087 0.392 Uiso 1 1 calc R U
C44 C 0.5160(15) -0.0500(9) 0.8011(9) 0.215(7) Uani 1 1 d . U
H44A H 0.5021 -0.0454 0.8435 0.322 Uiso 1 1 calc R U
H44B H 0.4419 -0.0428 0.7725 0.322 Uiso 1 1 calc R U
H44C H 0.5274 -0.1082 0.7863 0.322 Uiso 1 1 calc R U
C45 C 0.5082(15) 0.6368(9) 0.7670(9) 0.205(6) Uani 1 1 d . U
H45A H 0.5135 0.5977 0.7964 0.308 Uiso 1 1 calc R U
H45B H 0.4951 0.6917 0.7879 0.308 Uiso 1 1 calc R U
H45C H 0.4365 0.6072 0.7303 0.308 Uiso 1 1 calc R U
C46 C 0.1693(10) -0.0649(6) 0.6454(5) 0.115(3) Uani 1 1 d . .
H46A H 0.2538 -0.0739 0.6583 0.172 Uiso 1 1 calc R U
H46B H 0.1149 -0.1146 0.6113 0.172 Uiso 1 1 calc R U
H46C H 0.1780 -0.0096 0.6308 0.172 Uiso 1 1 calc R U
C47 C -0.0243(10) -0.0452(7) 0.6789(5) 0.130(4) Uani 1 1 d . .
H47A H -0.0657 -0.0415 0.7139 0.195 Uiso 1 1 calc R U
H47B H -0.0140 0.0098 0.6640 0.195 Uiso 1 1 calc R U
H47C H -0.0772 -0.0951 0.6445 0.195 Uiso 1 1 calc R U
C48 C 0.1844(12) 0.2992(8) 0.4574(7) 0.174(6) Uani 1 1 d . .
H48A H 0.2272 0.2784 0.4258 0.261 Uiso 1 1 calc R U
H48B H 0.1545 0.2514 0.4781 0.261 Uiso 1 1 calc R U
H48C H 0.1113 0.3170 0.4368 0.261 Uiso 1 1 calc R U
C49 C 0.0947(13) -0.1464(6) 0.7255(6) 0.158(5) Uani 1 1 d . .
H49A H 0.0559 -0.1424 0.7614 0.237 Uiso 1 1 calc R U
H49B H 0.0403 -0.1964 0.6915 0.237 Uiso 1 1 calc R U
H49C H 0.1791 -0.1554 0.7385 0.237 Uiso 1 1 calc R U
C50 C 0.6860(16) 0.1982(8) 1.0383(5) 0.186(7) Uani 1 1 d . .
H50A H 0.5963 0.1680 1.0349 0.278 Uiso 1 1 calc R U
H50B H 0.7287 0.1548 1.0236 0.278 Uiso 1 1 calc R U
H50C H 0.7284 0.2276 1.0824 0.278 Uiso 1 1 calc R U
C51 C 1.0330(11) 0.5792(11) 0.6655(8) 0.207(9) Uani 1 1 d . .
H51A H 1.0060 0.6332 0.6728 0.311 Uiso 1 1 calc R U
H51B H 1.1260 0.5949 0.6721 0.311 Uiso 1 1 calc R U
H51C H 0.9925 0.5455 0.6221 0.311 Uiso 1 1 calc R U
C52 C 0.2053(16) 0.4048(13) 0.5516(6) 0.240(11) Uani 1 1 d . .
H52A H 0.1792 0.3559 0.5720 0.360 Uiso 1 1 calc R U
H52B H 0.2574 0.4578 0.5836 0.360 Uiso 1 1 calc R U
H52C H 0.1293 0.4170 0.5285 0.360 Uiso 1 1 calc R U
C53 C 0.635(2) 0.3336(11) 1.0255(5) 0.252(11) Uani 1 1 d . .
H53A H 0.5467 0.3051 1.0258 0.378 Uiso 1 1 calc R U
H53B H 0.6843 0.3628 1.0687 0.378 Uiso 1 1 calc R U
H53C H 0.6357 0.3777 0.9997 0.378 Uiso 1 1 calc R U
C54 C 0.6641(16) 0.1494(10) 0.5138(7) 0.185(6) Uani 1 1 d . U
H54A H 0.7125 0.1705 0.5579 0.278 Uiso 1 1 calc R U
H54B H 0.5851 0.1039 0.5108 0.278 Uiso 1 1 calc R U
H54C H 0.7157 0.1243 0.4889 0.278 Uiso 1 1 calc R U
C55 C 0.8216(13) 0.3141(12) 1.0007(7) 0.217(7) Uani 1 1 d . U
H55A H 0.8657 0.2730 0.9837 0.326 Uiso 1 1 calc R U
H55B H 0.8189 0.3585 0.9753 0.326 Uiso 1 1 calc R U
H55C H 0.8675 0.3436 1.0443 0.326 Uiso 1 1 calc R U
C56 C 0.7598(16) 0.2795(13) 0.4952(9) 0.249(8) Uani 1 1 d . U
H56A H 0.8046 0.3015 0.5398 0.374 Uiso 1 1 calc R U
H56B H 0.8070 0.2450 0.4737 0.374 Uiso 1 1 calc R U
H56C H 0.7540 0.3298 0.4759 0.374 Uiso 1 1 calc R U
C57 C 0.0917(16) 0.0052(11) 0.9338(8) 0.225(7) Uani 1 1 d . U
H57A H 0.1233 -0.0433 0.9163 0.338 Uiso 1 1 calc R U
H57B H 0.0837 0.0015 0.9764 0.338 Uiso 1 1 calc R U
H57C H 0.0080 0.0007 0.9071 0.338 Uiso 1 1 calc R U
C58 C 0.1501(19) 0.1672(11) 0.9601(7) 0.213(7) Uani 1 1 d . U
H58A H 0.0754 0.1708 0.9300 0.319 Uiso 1 1 calc R U
H58B H 0.1280 0.1601 0.9998 0.319 Uiso 1 1 calc R U
H58C H 0.2198 0.2216 0.9676 0.319 Uiso 1 1 calc R U
C59 C 1.0761(12) 0.5761(19) 0.7770(8) 0.324(17) Uani 1 1 d . .
H59A H 1.0585 0.6333 0.7873 0.486 Uiso 1 1 calc R U
H59B H 1.0536 0.5412 0.8075 0.486 Uiso 1 1 calc R U
H59C H 1.1670 0.5858 0.7785 0.486 Uiso 1 1 calc R U
C60 C 0.3039(16) 0.0778(12) 0.9754(7) 0.214(7) Uani 1 1 d . U
H60A H 0.3198 0.0254 0.9524 0.321 Uiso 1 1 calc R U
H60B H 0.3789 0.1289 0.9833 0.321 Uiso 1 1 calc R U
H60C H 0.2871 0.0674 1.0155 0.321 Uiso 1 1 calc R U
C61 C 0.5621(17) 0.1898(13) 0.4249(7) 0.234(7) Uani 1 1 d . U
H61A H 0.4769 0.1527 0.4231 0.352 Uiso 1 1 calc R U
H61B H 0.5542 0.2391 0.4049 0.352 Uiso 1 1 calc R U
H61C H 0.6072 0.1543 0.4027 0.352 Uiso 1 1 calc R U
C62 C 0.7819(6) 0.5766(4) 0.9354(3) 0.0634(18) Uani 1 1 d . .
H62A H 0.8324 0.6268 0.9674 0.076 Uiso 1 1 calc R U
C63 C 0.5720(5) 0.4695(3) 0.8812(2) 0.0421(12) Uani 1 1 d . .

loop_
_atom_site_aniso_label
_atom_site_aniso_U_11
_atom_site_aniso_U_22
_atom_site_aniso_U_33
_atom_site_aniso_U_23
_atom_site_aniso_U_13
_atom_site_aniso_U_12
Dy1 0.04415(15) 0.02925(13) 0.03397(14) 0.00541(9) 0.00538(10) 0.01012(10)
Dy2 0.04734(15) 0.03446(14) 0.03405(14) 0.00379(10) 0.00810(11) 0.01062(11)
O1 0.0427(19) 0.0313(17) 0.0321(19) -0.0007(14) 0.0056(15) 0.0053(15)
O2 0.058(2) 0.0360(19) 0.035(2) 0.0011(15) 0.0032(17) 0.0001(17)
O3 0.060(2) 0.045(2) 0.044(2) 0.0062(17) -0.0017(18) 0.0219(19)
O4 0.081(3) 0.049(2) 0.044(2) 0.0120(18) 0.015(2) 0.036(2)
O5 0.070(3) 0.038(2) 0.058(3) 0.0051(18) 0.020(2) 0.000(2)
O9 0.072(3) 0.086(3) 0.035(2) 0.004(2) 0.010(2) 0.044(2)
O6 0.060(3) 0.054(2) 0.050(2) 0.0156(19) 0.0153(19) 0.010(2)
O7 0.061(3) 0.044(2) 0.072(3) 0.006(2) 0.025(2) 0.010(2)
O8 0.068(3) 0.044(2) 0.060(3) 0.0053(19) 0.011(2) 0.019(2)
O11 0.068(3) 0.060(3) 0.055(3) 0.013(2) 0.019(2) 0.030(2)
N1 0.040(2) 0.042(3) 0.050(3) 0.009(2) -0.007(2) 0.002(2)
N2 0.038(2) 0.041(2) 0.038(2) 0.0106(19) 0.0052(18) 0.0150(19)
O10 0.060(2) 0.061(3) 0.039(2) 0.0079(18) 0.0073(18) 0.025(2)
C1 0.043(3) 0.053(3) 0.046(3) 0.001(3) 0.009(3) 0.006(3)
C17 0.074(5) 0.048(4) 0.075(5) 0.014(3) 0.010(4) 0.004(3)
C2 0.050(3) 0.040(3) 0.041(3) 0.001(2) 0.012(2) 0.017(2)
C3 0.046(3) 0.050(4) 0.066(4) 0.015(3) -0.010(3) -0.001(3)
C4 0.040(3) 0.050(3) 0.057(4) 0.020(3) 0.003(3) 0.017(3)
C5 0.067(4) 0.054(4) 0.050(4) 0.011(3) -0.002(3) 0.010(3)
C6 0.071(4) 0.045(3) 0.042(4) 0.008(3) -0.009(3) -0.004(3)
C7 0.076(4) 0.035(3) 0.039(3) 0.004(2) 0.000(3) -0.007(3)
C8 0.063(4) 0.049(3) 0.044(3) -0.004(3) 0.014(3) 0.012(3)
C9 0.041(3) 0.045(3) 0.053(3) 0.019(3) 0.009(3) 0.017(2)
C10 0.074(4) 0.071(4) 0.049(4) 0.006(3) 0.018(3) 0.029(4)
C11 0.040(3) 0.073(4) 0.056(4) 0.001(3) 0.004(3) 0.000(3)
C12 0.043(3) 0.035(3) 0.028(3) 0.005(2) 0.003(2) 0.005(2)
C13 0.075(5) 0.072(5) 0.045(4) 0.008(3) -0.006(3) 0.013(4)
C14 0.083(5) 0.041(3) 0.062(4) 0.010(3) 0.013(4) 0.019(3)
C15 0.087(5) 0.070(4) 0.038(3) 0.009(3) 0.011(3) 0.033(4)
C16 0.038(3) 0.072(4) 0.081(5) 0.020(4) 0.007(3) 0.014(3)
C18 0.051(4) 0.071(4) 0.068(4) 0.016(3) 0.017(3) 0.026(3)
C19 0.066(4) 0.054(4) 0.068(4) 0.024(3) 0.020(3) 0.013(3)
C20 0.040(4) 0.102(6) 0.102(6) 0.039(5) 0.015(4) 0.022(4)
C21 0.094(6) 0.068(5) 0.059(5) 0.017(4) -0.025(4) -0.018(4)
C22 0.066(5) 0.100(6) 0.083(6) 0.030(5) 0.030(4) 0.039(4)
C64 0.069(5) 0.048(4) 0.093(6) 0.016(4) 0.018(4) 0.008(3)
C23 0.085(5) 0.040(3) 0.082(5) 0.002(3) 0.016(4) -0.005(3)
C24 0.089(6) 0.065(5) 0.088(6) 0.020(4) 0.035(5) -0.011(4)
C25 0.064(4) 0.047(3) 0.071(5) 0.013(3) 0.008(3) 0.019(3)
C26 0.118(6) 0.054(4) 0.044(4) -0.005(3) 0.018(4) -0.010(4)
C27 0.100(6) 0.059(4) 0.065(5) 0.015(3) -0.006(4) 0.040(4)
C28 0.064(4) 0.057(4) 0.053(4) 0.018(3) 0.010(3) 0.016(3)
C29 0.138(9) 0.076(6) 0.046(5) 0.005(4) -0.021(5) -0.037(6)
C30 0.061(4) 0.073(5) 0.083(5) 0.026(4) 0.028(4) 0.018(4)
C31 0.071(5) 0.081(5) 0.064(5) 0.025(4) 0.004(4) 0.028(4)
C32 0.061(4) 0.066(5) 0.118(7) 0.048(5) 0.027(4) 0.008(4)
C33 0.132(7) 0.126(7) 0.058(4) 0.011(4) 0.039(5) 0.081(6)
C34 0.090(5) 0.046(4) 0.081(5) 0.007(3) 0.011(4) 0.037(3)
C35 0.151(9) 0.068(5) 0.046(5) -0.012(4) 0.012(5) -0.022(6)
C36 0.147(8) 0.043(4) 0.106(6) 0.021(4) 0.044(5) 0.045(5)
C37 0.108(6) 0.136(8) 0.086(6) 0.061(6) 0.053(5) 0.031(6)
C38 0.106(8) 0.183(12) 0.305(19) 0.180(14) 0.019(10) 0.049(8)
C39 0.294(13) 0.150(9) 0.169(10) 0.079(8) 0.083(9) 0.151(9)
C40 0.39(3) 0.210(15) 0.190(15) -0.056(12) -0.098(16) 0.250(18)
C41 0.261(11) 0.172(11) 0.165(10) -0.027(8) -0.004(9) 0.111(9)
C42 0.45(3) 0.117(10) 0.200(15) 0.030(10) 0.169(18) 0.177(15)
C43 0.105(9) 0.134(11) 0.63(4) 0.176(19) 0.169(17) 0.063(9)
C44 0.194(11) 0.102(8) 0.327(15) -0.005(9) 0.112(11) 0.003(7)
C45 0.199(9) 0.139(10) 0.328(14) 0.034(9) 0.136(9) 0.098(8)
C46 0.133(8) 0.079(6) 0.108(8) -0.025(5) 0.036(6) 0.011(6)
C47 0.106(8) 0.126(9) 0.119(9) -0.015(7) 0.010(7) 0.004(7)
C48 0.123(9) 0.129(10) 0.219(16) 0.032(10) -0.063(10) 0.029(8)
C49 0.226(14) 0.049(5) 0.154(11) 0.022(6) 0.009(10) -0.015(7)
C50 0.33(2) 0.133(10) 0.066(7) 0.039(7) -0.019(9) 0.052(12)
C51 0.099(8) 0.290(19) 0.34(2) 0.248(18) 0.113(11) 0.091(10)
C52 0.285(19) 0.46(3) 0.099(10) 0.083(13) 0.052(11) 0.32(2)
C53 0.46(3) 0.240(16) 0.067(8) -0.039(9) -0.035(12) 0.26(2)
C54 0.263(13) 0.184(11) 0.184(11) 0.042(8) 0.118(10) 0.151(10)
C55 0.135(9) 0.293(14) 0.135(10) -0.022(10) 0.032(8) -0.055(9)
C56 0.200(9) 0.243(14) 0.294(13) -0.048(10) 0.161(9) 0.035(8)
C57 0.244(10) 0.221(12) 0.186(12) 0.066(10) 0.106(9) -0.035(9)
C58 0.351(15) 0.214(12) 0.159(10) 0.077(9) 0.167(11) 0.131(11)
C59 0.080(9) 0.67(5) 0.143(14) -0.06(2) 0.000(9) 0.085(17)
C60 0.214(9) 0.292(14) 0.156(11) 0.114(10) 0.016(8) 0.092(9)
C61 0.258(11) 0.338(14) 0.114(8) -0.054(9) 0.011(8) 0.195(10)
C62 0.058(4) 0.057(4) 0.049(4) -0.008(3) -0.001(3) -0.007(3)
C63 0.048(3) 0.037(3) 0.035(3) 0.002(2) 0.004(2) 0.009(2)

loop_
_atom_type_symbol
_atom_type_description
_atom_type_scat_dispersion_real
_atom_type_scat_dispersion_imag
_atom_type_scat_source
C C 0.0033 0.0016 'International Tables Vol C Tables 4.2.6.8 and 6.1.1.4'
H H 0.0000 0.0000 'International Tables Vol C Tables 4.2.6.8 and 6.1.1.4'
Dy Dy -0.1892 4.4098 'International Tables Vol C Tables 4.2.6.8 and 6.1.1.4'
N N 0.0061 0.0033 'International Tables Vol C Tables 4.2.6.8 and 6.1.1.4'
O O 0.0106 0.0060 'International Tables Vol C Tables 4.2.6.8 and 6.1.1.4'

loop_
_geom_angle_atom_site_label_1
_geom_angle_atom_site_label_2
_geom_angle_atom_site_label_3
_geom_angle
O6 Dy1 O4 105.91(14)
O6 Dy1 O2 146.47(14)
O4 Dy1 O2 85.76(14)
O6 Dy1 O1 141.03(13)
O4 Dy1 O1 87.62(14)
O2 Dy1 O1 69.02(12)
O6 Dy1 O5 73.11(15)
O4 Dy1 O5 78.47(15)
O2 Dy1 O5 78.87(13)
O1 Dy1 O5 145.84(13)
O6 Dy1 O3 73.63(14)
O4 Dy1 O3 72.69(14)
O2 Dy1 O3 139.55(14)
O1 Dy1 O3 76.11(13)
O5 Dy1 O3 127.16(14)
O6 Dy1 N1 82.81(15)
O4 Dy1 N1 147.60(15)
O2 Dy1 N1 72.05(15)
O1 Dy1 N1 105.26(13)
O5 Dy1 N1 74.36(15)
O3 Dy1 N1 138.82(15)
O6 Dy1 N2 80.05(14)
O4 Dy1 N2 148.77(14)
O2 Dy1 N2 106.33(13)
O1 Dy1 N2 70.99(13)
O5 Dy1 N2 131.53(15)
O3 Dy1 N2 80.07(13)
N1 Dy1 N2 62.66(14)
O6 Dy1 Dy2 171.78(11)
O4 Dy1 Dy2 81.80(10)
O2 Dy1 Dy2 34.92(8)
O1 Dy1 Dy2 34.55(8)
O5 Dy1 Dy2 111.85(10)
O3 Dy1 Dy2 106.69(10)
N1 Dy1 Dy2 92.15(11)
N2 Dy1 Dy2 91.89(10)
O8 Dy2 O10 79.39(15)
O8 Dy2 O9 128.08(16)
O10 Dy2 O9 74.10(15)
O8 Dy2 O7 74.11(15)
O10 Dy2 O7 117.37(16)
O9 Dy2 O7 79.75(16)
O8 Dy2 O1 80.85(14)
O10 Dy2 O1 128.57(13)
O9 Dy2 O1 149.05(14)
O7 Dy2 O1 101.72(14)
O8 Dy2 O2 123.18(15)
O10 Dy2 O2 83.75(14)
O9 Dy2 O2 97.45(15)
O7 Dy2 O2 156.33(15)
O1 Dy2 O2 68.75(12)
O8 Dy2 O11 140.86(15)
O10 Dy2 O11 138.99(14)
O9 Dy2 O11 72.27(15)
O7 Dy2 O11 78.72(15)
O1 Dy2 O11 77.69(13)
O2 Dy2 O11 78.07(14)
O8 Dy2 Dy1 106.81(11)
O10 Dy2 Dy1 111.14(11)
O9 Dy2 Dy1 124.14(12)
O7 Dy2 Dy1 130.50(11)
O1 Dy2 Dy1 34.66(8)
O2 Dy2 Dy1 34.53(8)
O11 Dy2 Dy1 71.09(10)
C12 O1 Dy2 122.9(3)
C12 O1 Dy1 126.1(3)
Dy2 O1 Dy1 110.79(12)
C7 O2 Dy1 127.0(3)
C7 O2 Dy2 121.8(3)
Dy1 O2 Dy2 110.56(13)
C5 O3 Dy1 131.7(4)
C25 O4 Dy1 127.4(4)
C17 O5 Dy1 136.5(5)
C10 O9 Dy2 136.4(4)
C30 O6 Dy1 137.6(4)
C19 O7 Dy2 137.5(4)
C14 O8 Dy2 136.2(4)
Dy2 O11 H11B 111.0
Dy2 O11 H11C 110.4
H11B O11 H11C 108.0
C3 N1 C4 120.2(5)
C3 N1 Dy1 127.6(5)
C4 N1 Dy1 112.1(3)
C2 N2 C9 120.4(5)
C2 N2 Dy1 127.3(4)
C9 N2 Dy1 112.1(3)
C28 O10 Dy2 136.8(4)
C11 C1 C12 120.9(6)
C11 C1 H1A 119.5
C12 C1 H1A 119.5
O5 C17 C24 123.5(7)
O5 C17 C23 118.4(7)
C24 C17 C23 118.0(6)
N2 C2 C63 126.1(5)
N2 C2 H2A 117.0
C63 C2 H2A 117.0
N1 C3 C6 126.3(6)
N1 C3 H3A 116.8
C6 C3 H3A 116.8
C16 C4 C9 119.8(6)
C16 C4 N1 124.5(6)
C9 C4 N1 115.7(5)
O3 C5 C27 123.3(6)
O3 C5 C13 116.2(6)
C27 C5 C13 120.5(6)
C7 C6 C21 118.1(7)
C7 C6 C3 124.5(5)
C21 C6 C3 117.4(7)
O2 C7 C26 120.2(7)
O2 C7 C6 121.6(6)
C26 C7 C6 118.1(6)
C62 C8 C63 121.6(6)
C62 C8 H8A 119.2
C63 C8 H8A 119.2
C18 C9 C4 119.0(6)
C18 C9 N2 124.9(5)
C4 C9 N2 116.0(5)
O9 C10 C15 123.9(6)
O9 C10 C33 115.6(6)
C15 C10 C33 120.5(6)
C62 C11 C1 121.4(6)
C62 C11 H11A 119.3
C1 C11 H11A 119.3
O1 C12 C1 119.4(5)
O1 C12 C63 122.3(5)
C1 C12 C63 118.3(5)
C55 C13 C53 105.1(12)
C55 C13 C50 113.9(11)
C53 C13 C50 107.8(11)
C55 C13 C5 105.1(8)
C53 C13 C5 111.7(7)
C50 C13 C5 113.1(7)
O8 C14 C64 124.0(6)
O8 C14 C36 114.9(7)
C64 C14 C36 121.1(7)
C10 C15 C28 124.1(6)
C10 C15 H15A 118.0
C28 C15 H15A 118.0
C20 C16 C4 120.8(7)
C20 C16 H16A 119.6
C4 C16 H16A 119.6
C9 C18 C22 120.9(7)
C9 C18 H18A 119.6
C22 C18 H18A 119.6
O7 C19 C64 122.9(6)
O7 C19 C32 116.2(6)
C64 C19 C32 120.9(6)
C16 C20 C22 119.6(7)
C16 C20 H20A 120.2
C22 C20 H20A 120.2
C29 C21 C6 121.6(9)
C29 C21 H21A 119.2
C6 C21 H21A 119.2
C18 C22 C20 119.8(7)
C18 C22 H22A 120.1
C20 C22 H22A 120.1
C19 C64 C14 125.1(6)
C19 C64 H64B 117.4
C14 C64 H64B 117.4
C46 C23 C47 107.4(8)
C46 C23 C49 110.0(9)
C47 C23 C49 110.4(8)
C46 C23 C17 111.8(6)
C47 C23 C17 106.2(7)
C49 C23 C17 111.0(7)
C30 C24 C17 124.5(7)
C30 C24 H24A 117.8
C17 C24 H24A 117.8
O4 C25 C27 123.8(6)
O4 C25 C34 115.5(6)
C27 C25 C34 120.7(6)
C35 C26 C7 121.5(9)
C35 C26 H26A 119.3
C7 C26 H26A 119.3
C25 C27 C5 125.0(6)
C25 C27 H27A 117.5
C5 C27 H27A 117.5
O10 C28 C15 124.2(6)
O10 C28 C31 116.2(6)
C15 C28 C31 119.5(6)
C35 C29 C21 119.9(8)
C35 C29 H29A 120.0
C21 C29 H29A 120.0
O6 C30 C24 124.3(7)
O6 C30 C37 113.5(7)
C24 C30 C37 122.2(7)
C52 C31 C38 114.4(11)
C52 C31 C48 104.1(11)
C38 C31 C48 107.4(10)
C52 C31 C28 110.3(7)
C38 C31 C28 111.2(7)
C48 C31 C28 109.1(7)
C43 C32 C51 113.0(12)
C43 C32 C59 102.6(13)
C51 C32 C59 107.4(13)
C43 C32 C19 112.5(7)
C51 C32 C19 112.8(7)
C59 C32 C19 107.8(8)
C61 C33 C56 112.0(13)
C61 C33 C54 107.3(12)
C56 C33 C54 100.1(12)
C61 C33 C10 115.3(9)
C56 C33 C10 109.9(9)
C54 C33 C10 111.0(8)
C44 C34 C42 111.7(12)
C44 C34 C40 105.6(12)
C42 C34 C40 106.0(12)
C44 C34 C25 108.1(9)
C42 C34 C25 112.1(7)
C40 C34 C25 113.2(8)
C29 C35 C26 120.6(9)
C29 C35 H35A 119.7
C26 C35 H35A 119.7
C39 C36 C45 118.5(12)
C39 C36 C14 112.1(9)
C45 C36 C14 112.6(8)
C39 C36 C41 105.9(11)
C45 C36 C41 97.0(11)
C14 C36 C41 109.0(9)
C58 C37 C60 118.6(14)
C58 C37 C57 112.7(12)
C60 C37 C57 95.2(11)
C58 C37 C30 112.3(9)
C60 C37 C30 106.2(9)
C57 C37 C30 110.4(10)
C31 C38 H38A 109.5
C31 C38 H38B 109.5
H38A C38 H38B 109.5
C31 C38 H38C 109.5
H38A C38 H38C 109.5
H38B C38 H38C 109.5
C36 C39 H39A 109.5
C36 C39 H39B 109.5
H39A C39 H39B 109.5
C36 C39 H39C 109.5
H39A C39 H39C 109.5
H39B C39 H39C 109.5
C34 C40 H40A 109.5
C34 C40 H40B 109.5
H40A C40 H40B 109.5
C34 C40 H40C 109.5
H40A C40 H40C 109.5
H40B C40 H40C 109.5
C36 C41 H41A 109.5
C36 C41 H41B 109.5
H41A C41 H41B 109.5
C36 C41 H41C 109.5
H41A C41 H41C 109.5
H41B C41 H41C 109.5
C34 C42 H42A 109.5
C34 C42 H42B 109.5
H42A C42 H42B 109.5
C34 C42 H42C 109.5
H42A C42 H42C 109.5
H42B C42 H42C 109.5
C32 C43 H43A 109.5
C32 C43 H43B 109.5
H43A C43 H43B 109.5
C32 C43 H43C 109.5
H43A C43 H43C 109.5
H43B C43 H43C 109.5
C34 C44 H44A 109.5
C34 C44 H44B 109.5
H44A C44 H44B 109.5
C34 C44 H44C 109.5
H44A C44 H44C 109.5
H44B C44 H44C 109.5
C36 C45 H45A 109.5
C36 C45 H45B 109.5
H45A C45 H45B 109.5
C36 C45 H45C 109.5
H45A C45 H45C 109.5
H45B C45 H45C 109.5
C23 C46 H46A 109.5
C23 C46 H46B 109.5
H46A C46 H46B 109.5
C23 C46 H46C 109.5
H46A C46 H46C 109.5
H46B C46 H46C 109.5
C23 C47 H47A 109.5
C23 C47 H47B 109.5
H47A C47 H47B 109.5
C23 C47 H47C 109.5
H47A C47 H47C 109.5
H47B C47 H47C 109.5
C31 C48 H48A 109.5
C31 C48 H48B 109.5
H48A C48 H48B 109.5
C31 C48 H48C 109.5
H48A C48 H48C 109.5
H48B C48 H48C 109.5
C23 C49 H49A 109.5
C23 C49 H49B 109.5
H49A C49 H49B 109.5
C23 C49 H49C 109.5
H49A C49 H49C 109.5
H49B C49 H49C 109.5
C13 C50 H50A 109.5
C13 C50 H50B 109.5
H50A C50 H50B 109.5
C13 C50 H50C 109.5
H50A C50 H50C 109.5
H50B C50 H50C 109.5
C32 C51 H51A 109.5
C32 C51 H51B 109.5
H51A C51 H51B 109.5
C32 C51 H51C 109.5
H51A C51 H51C 109.5
H51B C51 H51C 109.5
C31 C52 H52A 109.5
C31 C52 H52B 109.5
H52A C52 H52B 109.5
C31 C52 H52C 109.5
H52A C52 H52C 109.5
H52B C52 H52C 109.5
C13 C53 H53A 109.5
C13 C53 H53B 109.5
H53A C53 H53B 109.5
C13 C53 H53C 109.5
H53A C53 H53C 109.5
H53B C53 H53C 109.5
C33 C54 H54A 109.5
C33 C54 H54B 109.5
H54A C54 H54B 109.5
C33 C54 H54C 109.5
H54A C54 H54C 109.5
H54B C54 H54C 109.5
C13 C55 H55A 109.5
C13 C55 H55B 109.5
H55A C55 H55B 109.5
C13 C55 H55C 109.5
H55A C55 H55C 109.5
H55B C55 H55C 109.5
C33 C56 H56A 109.5
C33 C56 H56B 109.5
H56A C56 H56B 109.5
C33 C56 H56C 109.5
H56A C56 H56C 109.5
H56B C56 H56C 109.5
C37 C57 H57A 109.5
C37 C57 H57B 109.5
H57A C57 H57B 109.5
C37 C57 H57C 109.5
H57A C57 H57C 109.5
H57B C57 H57C 109.5
C37 C58 H58A 109.5
C37 C58 H58B 109.5
H58A C58 H58B 109.5
C37 C58 H58C 109.5
H58A C58 H58C 109.5
H58B C58 H58C 109.5
C32 C59 H59A 109.5
C32 C59 H59B 109.5
H59A C59 H59B 109.5
C32 C59 H59C 109.5
H59A C59 H59C 109.5
H59B C59 H59C 109.5
C37 C60 H60A 109.5
C37 C60 H60B 109.5
H60A C60 H60B 109.5
C37 C60 H60C 109.5
H60A C60 H60C 109.5
H60B C60 H60C 109.5
C33 C61 H61A 109.5
C33 C61 H61B 109.5
H61A C61 H61B 109.5
C33 C61 H61C 109.5
H61A C61 H61C 109.5
H61B C61 H61C 109.5
C11 C62 C8 118.8(6)
C11 C62 H62A 120.6
C8 C62 H62A 120.6
C12 C63 C8 118.8(5)
C12 C63 C2 123.7(5)
C8 C63 C2 117.4(5)

loop_
_geom_bond_atom_site_label_1
_geom_bond_atom_site_label_2
_geom_bond_distance
Dy1 O6 2.270(4)
Dy1 O4 2.312(4)
Dy1 O2 2.333(4)
Dy1 O1 2.344(3)
Dy1 O5 2.348(4)
Dy1 O3 2.357(4)
Dy1 N1 2.517(5)
Dy1 N2 2.531(4)
Dy1 Dy2 3.8539(3)
Dy2 O8 2.245(4)
Dy2 O10 2.256(4)
Dy2 O9 2.270(4)
Dy2 O7 2.272(4)
Dy2 O1 2.338(3)
Dy2 O2 2.356(4)
Dy2 O11 2.442(4)
O1 C12 1.333(6)
O2 C7 1.342(6)
O3 C5 1.248(7)
O4 C25 1.301(7)
O5 C17 1.235(7)
O9 C10 1.267(7)
O6 C30 1.264(8)
O7 C19 1.257(7)
O8 C14 1.282(7)
O11 H11B 0.8780
O11 H11C 0.8775
N1 C3 1.295(7)
N1 C4 1.401(8)
N2 C2 1.274(6)
N2 C9 1.411(7)
O10 C28 1.259(7)
C1 C11 1.372(8)
C1 C12 1.397(7)
C1 H1A 0.9300
C17 C24 1.408(10)
C17 C23 1.531(9)
C2 C63 1.439(7)
C2 H2A 0.9300
C3 C6 1.429(10)
C3 H3A 0.9300
C4 C16 1.384(8)
C4 C9 1.398(8)
C5 C27 1.425(9)
C5 C13 1.557(9)
C6 C7 1.408(10)
C6 C21 1.414(8)
C7 C26 1.389(9)
C8 C62 1.370(9)
C8 C63 1.407(7)
C8 H8A 0.9300
C9 C18 1.375(9)
C10 C15 1.387(9)
C10 C33 1.528(10)
C11 C62 1.367(9)
C11 H11A 0.9300
C12 C63 1.402(7)
C13 C55 1.417(14)
C13 C53 1.459(14)
C13 C50 1.464(12)
C14 C64 1.386(10)
C14 C36 1.530(10)
C15 C28 1.395(9)
C15 H15A 0.9300
C16 C20 1.362(11)
C16 H16A 0.9300
C18 C22 1.377(9)
C18 H18A 0.9300
C19 C64 1.382(10)
C19 C32 1.541(10)
C20 C22 1.396(11)
C20 H20A 0.9300
C21 C29 1.358(13)
C21 H21A 0.9300
C22 H22A 0.9300
C64 H64B 0.9300
C23 C46 1.503(12)
C23 C47 1.519(13)
C23 C49 1.520(11)
C24 C30 1.392(10)
C24 H24A 0.9300
C25 C27 1.374(9)
C25 C34 1.512(9)
C26 C35 1.378(11)
C26 H26A 0.9300
C27 H27A 0.9300
C28 C31 1.554(9)
C29 C35 1.352(14)
C29 H29A 0.9300
C30 C37 1.553(11)
C31 C52 1.442(14)
C31 C38 1.447(12)
C31 C48 1.533(13)
C32 C43 1.416(14)
C32 C51 1.437(12)
C32 C59 1.531(16)
C33 C61 1.409(15)
C33 C56 1.418(17)
C33 C54 1.445(15)
C34 C44 1.394(14)
C34 C42 1.438(14)
C34 C40 1.445(14)
C35 H35A 0.9300
C36 C39 1.413(13)
C36 C45 1.440(15)
C36 C41 1.531(15)
C37 C58 1.337(16)
C37 C60 1.498(16)
C37 C57 1.541(16)
C38 H38A 0.9600
C38 H38B 0.9600
C38 H38C 0.9600
C39 H39A 0.9600
C39 H39B 0.9600
C39 H39C 0.9600
C40 H40A 0.9600
C40 H40B 0.9600
C40 H40C 0.9600
C41 H41A 0.9600
C41 H41B 0.9600
C41 H41C 0.9600
C42 H42A 0.9600
C42 H42B 0.9600
C42 H42C 0.9600
C43 H43A 0.9600
C43 H43B 0.9600
C43 H43C 0.9600
C44 H44A 0.9600
C44 H44B 0.9600
C44 H44C 0.9600
C45 H45A 0.9600
C45 H45B 0.9600
C45 H45C 0.9600
C46 H46A 0.9600
C46 H46B 0.9600
C46 H46C 0.9600
C47 H47A 0.9600
C47 H47B 0.9600
C47 H47C 0.9600
C48 H48A 0.9600
C48 H48B 0.9600
C48 H48C 0.9600
C49 H49A 0.9600
C49 H49B 0.9600
C49 H49C 0.9600
C50 H50A 0.9600
C50 H50B 0.9600
C50 H50C 0.9600
C51 H51A 0.9600
C51 H51B 0.9600
C51 H51C 0.9600
C52 H52A 0.9600
C52 H52B 0.9600
C52 H52C 0.9600
C53 H53A 0.9600
C53 H53B 0.9600
C53 H53C 0.9600
C54 H54A 0.9600
C54 H54B 0.9600
C54 H54C 0.9600
C55 H55A 0.9600
C55 H55B 0.9600
C55 H55C 0.9600
C56 H56A 0.9600
C56 H56B 0.9600
C56 H56C 0.9600
C57 H57A 0.9600
C57 H57B 0.9600
C57 H57C 0.9600
C58 H58A 0.9600
C58 H58B 0.9600
C58 H58C 0.9600
C59 H59A 0.9600
C59 H59B 0.9600
C59 H59C 0.9600
C60 H60A 0.9600
C60 H60B 0.9600
C60 H60C 0.9600
C61 H61A 0.9600
C61 H61B 0.9600
C61 H61C 0.9600
C62 H62A 0.9300
